data_7157353
loop_
_publ_author_name
'Tonali, Nicolo'
'Correia, Isabelle'
'Lesma, Jacopo'
'Bernadat, Guillaume'
'Ongeri, Sandrine'
'Lequin, Olivier'

_publ_section_title
;
 Introducing sequential aza-amino acids units induces repeated \b-turns
 and helical conformations in peptides.
;
_journal_issue 18
_journal_name_full 'Organic &amp; biomolecular chemistry'
_journal_page_first 3452
_journal_page_last 3458
_journal_paper_doi 10.1039/c9ob02654a
_journal_volume 18
_journal_year 2020
_chemical_absolute_configuration syn
_chemical_formula_moiety 'C16 H32 N6 O5'
_chemical_formula_sum 'C16 H32 N6 O5'
_chemical_formula_weight 388.47
_space_group_crystal_system monoclinic
_space_group_IT_number 4
_space_group_name_Hall 'P 2yb'
_space_group_name_H-M_alt 'P 1 21 1'
_atom_sites_solution_hydrogens geom
_atom_sites_solution_primary dual
_atom_sites_solution_secondary difmap
_audit_creation_method SHELXL-2018/3
_audit_update_record
;
2019-08-27 deposited with the CCDC.	2020-02-17 downloaded from the CCDC.
;
_cell_angle_alpha 90
_cell_angle_beta 108.211(2)
_cell_angle_gamma 90
_cell_formula_units_Z 4
_cell_length_a 10.4497(3)
_cell_length_b 14.6303(4)
_cell_length_c 15.2786(5)
_cell_measurement_reflns_used 6319
_cell_measurement_temperature 200(1)
_cell_measurement_theta_max 67
_cell_measurement_theta_min 3
_cell_volume 2218.83(12)
_computing_cell_refinement 'Bruker SAINT'
_computing_data_collection 'Bruker APEX2'
_computing_data_reduction 'Bruker SAINT'
_computing_molecular_graphics 'SXGRAPH (Farrugia, 2012)'
_computing_publication_material 'WinGX (Farrugia, 2012)'
_computing_structure_refinement 'SHELXL (Sheldrick, 2015)'
_computing_structure_solution 'SHELXT (Sheldrick, 2015)'
_diffrn_ambient_temperature 200(1)
_diffrn_measured_fraction_theta_full 0.985
_diffrn_measured_fraction_theta_max 0.984
_diffrn_measurement_device_type 'Bruker APEX-II CCD'
_diffrn_measurement_method '\f and \w scans'
_diffrn_radiation_source micro-source
_diffrn_radiation_type CuK\a
_diffrn_radiation_wavelength 1.54178
_diffrn_reflns_av_R_equivalents 0.0330
_diffrn_reflns_av_unetI/netI 0.0338
_diffrn_reflns_Laue_measured_fraction_full 0.985
_diffrn_reflns_Laue_measured_fraction_max 0.984
_diffrn_reflns_limit_h_max 12
_diffrn_reflns_limit_h_min -12
_diffrn_reflns_limit_k_max 13
_diffrn_reflns_limit_k_min -17
_diffrn_reflns_limit_l_max 18
_diffrn_reflns_limit_l_min -18
_diffrn_reflns_number 15632
_diffrn_reflns_point_group_measured_fraction_full 0.771
_diffrn_reflns_point_group_measured_fraction_max 0.771
_diffrn_reflns_theta_full 67.679
_diffrn_reflns_theta_max 67.750
_diffrn_reflns_theta_min 3.045
_exptl_absorpt_coefficient_mu 0.724
_exptl_absorpt_correction_T_max 0.95
_exptl_absorpt_correction_T_min 0.94
_exptl_absorpt_correction_type multi-scan
_exptl_absorpt_process_details
; 
 SADABS : Krause, L., Herbst-Irmer, R., Sheldrick G.M. & Stalke D.,
 J. Appl. Cryst. 48 (2015) 3-10
;
_exptl_crystal_colour colourless
_exptl_crystal_density_diffrn 1.163
_exptl_crystal_density_method 'not measured'
_exptl_crystal_description plate
_exptl_crystal_F_000 840
_exptl_crystal_recrystallization_method 'Re-crystallisation from solvent: Methanol / diethyl ether'
_exptl_crystal_size_max 0.20
_exptl_crystal_size_mid 0.08
_exptl_crystal_size_min 0.07
_refine_diff_density_max 0.218
_refine_diff_density_min -0.210
_refine_diff_density_rms 0.039
_refine_ls_abs_structure_details
;
 Flack x determined using 1853 quotients [(I+)-(I-)]/[(I+)+(I-)]
 (Parsons, Flack and Wagner, Acta Cryst. B69 (2013) 249-259).
;
_refine_ls_abs_structure_Flack 0.03(11)
_refine_ls_extinction_coef 0.0057(4)
_refine_ls_extinction_expression Fc^*^=kFc[1+0.001xFc^2^\l^3^/sin(2\q)]^-1/4^
_refine_ls_extinction_method 'SHELXL-2018/3 (Sheldrick 2018)'
_refine_ls_goodness_of_fit_ref 1.037
_refine_ls_hydrogen_treatment constr
_refine_ls_matrix_type full
_refine_ls_number_parameters 490
_refine_ls_number_reflns 6219
_refine_ls_number_restraints 1
_refine_ls_restrained_S_all 1.037
_refine_ls_R_factor_all 0.0371
_refine_ls_R_factor_gt 0.0347
_refine_ls_shift/su_max 0.000
_refine_ls_shift/su_mean 0.000
_refine_ls_structure_factor_coef Fsqd
_refine_ls_weighting_details 'w=1/[\s^2^(Fo^2^)+(0.0575P)^2^+0.2256P] where P=(Fo^2^+2Fc^2^)/3'
_refine_ls_weighting_scheme calc
_refine_ls_wR_factor_gt 0.0939
_refine_ls_wR_factor_ref 0.0958
_reflns_Friedel_coverage 0.502
_reflns_Friedel_fraction_full 0.539
_reflns_Friedel_fraction_max 0.538
_reflns_number_gt 5852
_reflns_number_total 6219
_reflns_threshold_expression 'I > 2\s(I)'
_cod_data_source_file c9ob02654a2.cif
_cod_data_source_block nt135
_cod_depositor_comments 'Adding full bibliography for 7157353.cif.'
_cod_original_sg_symbol_H-M 'P 21'
_cod_database_code 7157353
_shelx_shelxl_version_number 2018/3
_shelx_space_group_comment
;
The symmetry employed for this shelxl refinement is uniquely defined
by the following loop, which should always be used as a source of
symmetry information in preference to the above space-group names.
They are only intended as comments.
;

loop_
_space_group_symop_operation_xyz
'x, y, z'
'-x, y+1/2, -z'

loop_
_atom_site_label
_atom_site_type_symbol
_atom_site_fract_x
_atom_site_fract_y
_atom_site_fract_z
_atom_site_U_iso_or_equiv
_atom_site_adp_type
_atom_site_occupancy
_atom_site_site_symmetry_order
_atom_site_calc_flag
_atom_site_refinement_flags_posn
_atom_site_refinement_flags_adp
_atom_site_refinement_flags_occupancy
_atom_site_disorder_assembly
_atom_site_disorder_group
O1 O 0.8545(2) 0.41861(13) 0.95235(11) 0.0407(5) Uani 1 1 d . . . . .
O2 O 0.90104(17) 0.51752(16) 0.73313(11) 0.0416(5) Uani 1 1 d . . . . .
O3 O 0.62947(18) 0.32805(13) 0.61176(11) 0.0337(4) Uani 1 1 d . . . . .
O4 O 0.38233(19) 0.49783(17) 0.63961(11) 0.0449(5) Uani 1 1 d . . . . .
O5 O 0.2150(2) 0.55788(17) 0.51921(13) 0.0488(5) Uani 1 1 d . . . . .
O6 O 0.5186(2) 0.58801(14) 0.40746(11) 0.0429(5) Uani 1 1 d . . . . .
O7 O 0.17535(18) 0.47011(15) 0.30711(10) 0.0390(4) Uani 1 1 d . . . . .
O8 O 0.12520(18) 0.66662(13) 0.11733(10) 0.0328(4) Uani 1 1 d . . . . .
O9 O 0.28801(18) 0.49347(15) -0.00123(12) 0.0418(4) Uani 1 1 d . . . . .
O10 O 0.1661(2) 0.43216(15) -0.13921(12) 0.0497(5) Uani 1 1 d . . . . .
N1 N 0.7378(3) 0.34947(16) 0.82164(15) 0.0437(6) Uani 1 1 d . . . . .
H1A H 0.766724 0.295179 0.843967 0.052 Uiso 1 1 calc R U . . .
H1B H 0.682450 0.354711 0.765087 0.052 Uiso 1 1 calc R U . . .
N2 N 0.68341(19) 0.51564(15) 0.73184(12) 0.0305(4) Uani 1 1 d . . . . .
H2A H 0.598308 0.520296 0.698129 0.037 Uiso 1 1 calc R U . . .
N3 N 0.7382(2) 0.49235(17) 0.59791(12) 0.0333(5) Uani 1 1 d . . . . .
N4 N 0.6029(2) 0.47286(15) 0.55544(12) 0.0325(5) Uani 1 1 d . . . . .
H4 H 0.547885 0.515130 0.523619 0.039 Uiso 1 1 calc R U . . .
N5 N 0.4230(2) 0.37245(15) 0.51574(13) 0.0308(4) Uani 1 1 d . . . . .
N6 N 0.3382(2) 0.44769(16) 0.49199(12) 0.0325(5) Uani 1 1 d . . . . .
H6A H 0.297822 0.460522 0.433578 0.039 Uiso 1 1 calc R U . . .
N7 N 0.3490(3) 0.65110(16) 0.29626(14) 0.0403(5) Uani 1 1 d . . . . .
H7A H 0.357182 0.703341 0.326065 0.048 Uiso 1 1 calc R U . . .
H7B H 0.286758 0.644714 0.242403 0.048 Uiso 1 1 calc R U . . .
N8 N 0.28926(19) 0.48648(15) 0.20396(12) 0.0301(4) Uani 1 1 d . . . . .
H8A H 0.286359 0.484276 0.145809 0.036 Uiso 1 1 calc R U . . .
N9 N 0.05572(19) 0.49672(17) 0.15946(12) 0.0321(5) Uani 1 1 d . . . . .
N10 N 0.0589(2) 0.52066(15) 0.07199(12) 0.0305(4) Uani 1 1 d . . . . .
H10A H 0.040264 0.479887 0.027428 0.037 Uiso 1 1 calc R U . . .
N11 N 0.0872(2) 0.62573(15) -0.03280(12) 0.0295(4) Uani 1 1 d . . . . .
N12 N 0.0864(2) 0.55237(15) -0.09034(12) 0.0301(4) Uani 1 1 d . . . . .
H12A H 0.017257 0.544475 -0.140372 0.036 Uiso 1 1 calc R U . . .
C1 C 0.7774(2) 0.42324(19) 0.87311(15) 0.0315(5) Uani 1 1 d . . . . .
C2 C 0.7200(2) 0.51541(18) 0.83175(15) 0.0302(5) Uani 1 1 d . . . . .
H2B H 0.792470 0.562116 0.855362 0.036 Uiso 1 1 calc R U . . .
C3 C 0.7805(2) 0.50866(18) 0.69069(15) 0.0314(5) Uani 1 1 d . . . . .
C4 C 0.5565(2) 0.38731(18) 0.56378(14) 0.0290(5) Uani 1 1 d . . . . .
C5 C 0.3174(2) 0.5013(2) 0.55837(16) 0.0365(6) Uani 1 1 d . . . . .
C6 C 0.5977(3) 0.5468(2) 0.85916(17) 0.0406(6) Uani 1 1 d . . . . .
H6B H 0.518245 0.509507 0.823765 0.049 Uiso 1 1 calc R U . . .
C7 C 0.6171(3) 0.5343(3) 0.96174(19) 0.0540(9) Uani 1 1 d . . . . .
H7C H 0.636385 0.469937 0.978450 0.081 Uiso 1 1 calc R U . . .
H7D H 0.692487 0.572201 0.997747 0.081 Uiso 1 1 calc R U . . .
H7E H 0.534721 0.552700 0.974825 0.081 Uiso 1 1 calc R U . . .
C8 C 0.5676(4) 0.6467(3) 0.8320(2) 0.0566(9) Uani 1 1 d . . . . .
H8B H 0.555335 0.654028 0.766169 0.085 Uiso 1 1 calc R U . . .
H8C H 0.485093 0.665399 0.844804 0.085 Uiso 1 1 calc R U . . .
H8D H 0.642859 0.684900 0.867725 0.085 Uiso 1 1 calc R U . . .
C9 C 0.8318(3) 0.4632(3) 0.55126(19) 0.0522(8) Uani 1 1 d . . . . .
H9A H 0.923024 0.482611 0.586785 0.078 Uiso 1 1 calc R U . . .
H9B H 0.806812 0.490839 0.489775 0.078 Uiso 1 1 calc R U . . .
H9C H 0.829108 0.396496 0.545532 0.078 Uiso 1 1 calc R U . . .
C10 C 0.3609(3) 0.2827(2) 0.51894(18) 0.0384(6) Uani 1 1 d . . . . .
H10B H 0.434640 0.236164 0.534015 0.046 Uiso 1 1 calc R U . . .
C11 C 0.2943(4) 0.2780(3) 0.5932(3) 0.0612(9) Uani 1 1 d . . . . .
H11A H 0.254400 0.217281 0.592876 0.092 Uiso 1 1 calc R U . . .
H11B H 0.361537 0.288984 0.653352 0.092 Uiso 1 1 calc R U . . .
H11C H 0.223522 0.324537 0.581757 0.092 Uiso 1 1 calc R U . . .
C12 C 0.2647(4) 0.2592(3) 0.4248(2) 0.0597(9) Uani 1 1 d . . . . .
H12B H 0.223670 0.199468 0.427359 0.090 Uiso 1 1 calc R U . . .
H12C H 0.194013 0.305872 0.406240 0.090 Uiso 1 1 calc R U . . .
H12D H 0.314120 0.257175 0.379876 0.090 Uiso 1 1 calc R U . . .
C13 C 0.2012(3) 0.6458(2) 0.5627(2) 0.0501(8) Uani 1 1 d . . . . .
C14 C 0.0807(4) 0.6879(3) 0.4907(3) 0.0847(14) Uani 1 1 d . . . . .
H14A H 0.061102 0.747890 0.512034 0.127 Uiso 1 1 calc R U . . .
H14B H 0.101066 0.695027 0.432629 0.127 Uiso 1 1 calc R U . . .
H14C H 0.002200 0.647933 0.480864 0.127 Uiso 1 1 calc R U . . .
C15 C 0.3262(4) 0.7019(3) 0.5743(3) 0.0608(9) Uani 1 1 d . . . . .
H15A H 0.317864 0.760452 0.603171 0.091 Uiso 1 1 calc R U . . .
H15B H 0.404824 0.668758 0.613403 0.091 Uiso 1 1 calc R U . . .
H15C H 0.337259 0.712969 0.513802 0.091 Uiso 1 1 calc R U . . .
C16 C 0.1747(5) 0.6300(3) 0.6542(3) 0.0757(12) Uani 1 1 d . . . . .
H16A H 0.165840 0.689080 0.682059 0.113 Uiso 1 1 calc R U . . .
H16B H 0.091216 0.595039 0.643488 0.113 Uiso 1 1 calc R U . . .
H16C H 0.249920 0.595851 0.695834 0.113 Uiso 1 1 calc R U . . .
C17 C 0.4304(3) 0.58205(18) 0.33249(15) 0.0317(5) Uani 1 1 d . . . . .
C18 C 0.4172(2) 0.49386(19) 0.27767(15) 0.0332(5) Uani 1 1 d . . . . .
H18 H 0.421607 0.442108 0.321258 0.040 Uiso 1 1 calc R U . . .
C19 C 0.1749(2) 0.48312(18) 0.22794(14) 0.0297(5) Uani 1 1 d . . . . .
C20 C 0.0914(2) 0.60833(18) 0.05616(14) 0.0275(5) Uani 1 1 d . . . . .
C21 C 0.1910(2) 0.4924(2) -0.07054(15) 0.0340(5) Uani 1 1 d . . . . .
C22 C 0.5394(3) 0.4847(3) 0.2423(2) 0.0506(8) Uani 1 1 d . . . . .
H22 H 0.621040 0.484700 0.298072 0.061 Uiso 1 1 calc R U . . .
C23 C 0.5392(4) 0.3942(4) 0.1953(3) 0.0784(13) Uani 1 1 d . . . . .
H23A H 0.528960 0.344723 0.235743 0.118 Uiso 1 1 calc R U . . .
H23B H 0.464157 0.392486 0.137590 0.118 Uiso 1 1 calc R U . . .
H23C H 0.624405 0.386634 0.181878 0.118 Uiso 1 1 calc R U . . .
C24 C 0.5550(3) 0.5658(3) 0.1842(2) 0.0621(10) Uani 1 1 d . . . . .
H24A H 0.554425 0.622578 0.218128 0.093 Uiso 1 1 calc R U . . .
H24B H 0.640381 0.560639 0.170661 0.093 Uiso 1 1 calc R U . . .
H24C H 0.480133 0.566491 0.126373 0.093 Uiso 1 1 calc R U . . .
C25 C -0.0675(3) 0.5143(2) 0.18072(18) 0.0444(7) Uani 1 1 d . . . . .
H25A H -0.056150 0.495621 0.244302 0.067 Uiso 1 1 calc R U . . .
H25B H -0.141313 0.479397 0.138528 0.067 Uiso 1 1 calc R U . . .
H25C H -0.088422 0.579670 0.173731 0.067 Uiso 1 1 calc R U . . .
C26 C 0.1203(3) 0.71679(19) -0.06059(18) 0.0378(6) Uani 1 1 d . . . . .
H26 H 0.111178 0.761777 -0.013635 0.045 Uiso 1 1 calc R U . . .
C27 C 0.2642(4) 0.7206(3) -0.0621(3) 0.0717(11) Uani 1 1 d . . . . .
H27A H 0.283330 0.781898 -0.080778 0.108 Uiso 1 1 calc R U . . .
H27B H 0.325560 0.707069 -0.000448 0.108 Uiso 1 1 calc R U . . .
H27C H 0.276866 0.675479 -0.106016 0.108 Uiso 1 1 calc R U . . .
C28 C 0.0184(4) 0.7425(2) -0.1528(2) 0.0601(9) Uani 1 1 d . . . . .
H28A H 0.040322 0.803153 -0.171478 0.090 Uiso 1 1 calc R U . . .
H28B H 0.021702 0.697446 -0.199521 0.090 Uiso 1 1 calc R U . . .
H28C H -0.072206 0.743587 -0.146815 0.090 Uiso 1 1 calc R U . . .
C29 C 0.2191(3) 0.3395(2) -0.1266(2) 0.0473(7) Uani 1 1 d . . . . .
C30 C 0.1864(5) 0.2973(3) -0.0454(3) 0.0796(13) Uani 1 1 d . . . . .
H30A H 0.221413 0.234675 -0.035797 0.119 Uiso 1 1 calc R U . . .
H30B H 0.228070 0.333595 0.010124 0.119 Uiso 1 1 calc R U . . .
H30C H 0.088478 0.296224 -0.057998 0.119 Uiso 1 1 calc R U . . .
C31 C 0.3671(4) 0.3408(4) -0.1158(4) 0.104(2) Uani 1 1 d . . . . .
H31A H 0.402308 0.278214 -0.107328 0.156 Uiso 1 1 calc R U . . .
H31B H 0.380888 0.367276 -0.171103 0.156 Uiso 1 1 calc R U . . .
H31C H 0.414710 0.377730 -0.061952 0.156 Uiso 1 1 calc R U . . .
C32 C 0.1383(4) 0.2928(3) -0.2153(3) 0.0661(10) Uani 1 1 d . . . . .
H32A H 0.166443 0.228767 -0.214010 0.099 Uiso 1 1 calc R U . . .
H32B H 0.042189 0.295476 -0.221231 0.099 Uiso 1 1 calc R U . . .
H32C H 0.153909 0.323860 -0.267808 0.099 Uiso 1 1 calc R U . . .

loop_
_atom_site_aniso_label
_atom_site_aniso_U_11
_atom_site_aniso_U_22
_atom_site_aniso_U_33
_atom_site_aniso_U_23
_atom_site_aniso_U_13
_atom_site_aniso_U_12
O1 0.0474(10) 0.0339(11) 0.0274(8) 0.0027(8) -0.0075(7) -0.0063(9)
O2 0.0324(8) 0.0581(14) 0.0283(8) -0.0068(8) 0.0008(6) -0.0078(9)
O3 0.0368(9) 0.0282(10) 0.0291(8) 0.0045(7) 0.0002(7) 0.0020(8)
O4 0.0428(9) 0.0586(14) 0.0263(8) -0.0053(9) 0.0009(7) 0.0058(10)
O5 0.0415(10) 0.0492(13) 0.0436(10) -0.0119(9) -0.0044(8) 0.0152(10)
O6 0.0526(11) 0.0334(11) 0.0280(8) 0.0064(8) -0.0085(8) -0.0077(9)
O7 0.0395(9) 0.0490(12) 0.0228(8) 0.0059(8) 0.0014(6) -0.0006(9)
O8 0.0410(9) 0.0279(10) 0.0233(7) -0.0051(7) 0.0013(6) 0.0002(8)
O9 0.0372(9) 0.0446(12) 0.0373(9) -0.0034(9) 0.0025(7) 0.0072(9)
O10 0.0712(13) 0.0401(12) 0.0331(9) -0.0091(8) 0.0094(9) 0.0168(11)
N1 0.0625(14) 0.0243(12) 0.0294(10) -0.0005(9) -0.0071(10) 0.0004(11)
N2 0.0294(9) 0.0325(12) 0.0231(9) 0.0024(8) -0.0010(7) 0.0009(9)
N3 0.0348(10) 0.0366(12) 0.0234(8) 0.0014(9) 0.0021(7) -0.0054(10)
N4 0.0352(10) 0.0283(12) 0.0249(8) 0.0050(8) -0.0037(7) -0.0020(9)
N5 0.0310(10) 0.0269(12) 0.0280(9) 0.0028(8) -0.0002(8) 0.0010(9)
N6 0.0357(10) 0.0329(12) 0.0211(8) 0.0015(8) -0.0022(7) 0.0046(9)
N7 0.0521(13) 0.0255(12) 0.0303(10) -0.0025(9) -0.0061(9) 0.0023(10)
N8 0.0316(9) 0.0311(12) 0.0219(8) -0.0002(8) 0.0003(7) -0.0003(9)
N9 0.0308(9) 0.0378(13) 0.0228(8) 0.0025(9) 0.0011(7) -0.0012(10)
N10 0.0375(9) 0.0306(12) 0.0182(8) -0.0027(8) 0.0011(7) -0.0067(9)
N11 0.0393(10) 0.0245(11) 0.0228(9) -0.0030(8) 0.0069(8) -0.0003(9)
N12 0.0346(10) 0.0287(11) 0.0211(8) -0.0057(8) 0.0005(7) 0.0025(9)
C1 0.0357(12) 0.0303(14) 0.0238(10) 0.0010(10) 0.0026(9) -0.0050(11)
C2 0.0340(11) 0.0273(13) 0.0234(10) -0.0015(9) 0.0004(8) -0.0031(11)
C3 0.0372(12) 0.0269(14) 0.0243(10) 0.0026(10) 0.0015(9) -0.0034(11)
C4 0.0325(11) 0.0312(13) 0.0188(9) 0.0005(9) 0.0014(8) 0.0011(11)
C5 0.0322(11) 0.0397(16) 0.0311(11) -0.0016(11) 0.0004(9) 0.0055(12)
C6 0.0345(12) 0.0505(18) 0.0311(12) -0.0057(12) 0.0022(10) -0.0005(13)
C7 0.0473(15) 0.079(3) 0.0359(14) -0.0050(15) 0.0126(11) 0.0018(17)
C8 0.0624(19) 0.059(2) 0.0429(15) -0.0043(14) 0.0087(13) 0.0223(17)
C9 0.0478(15) 0.073(2) 0.0365(13) -0.0108(14) 0.0140(12) -0.0121(16)
C10 0.0387(13) 0.0295(15) 0.0401(13) 0.0033(11) 0.0023(11) -0.0030(12)
C11 0.063(2) 0.057(2) 0.067(2) 0.0100(17) 0.0258(17) -0.0080(18)
C12 0.0621(19) 0.044(2) 0.0545(18) -0.0062(15) -0.0078(15) -0.0099(17)
C13 0.0432(15) 0.0442(19) 0.0618(18) -0.0087(14) 0.0149(13) 0.0099(14)
C14 0.055(2) 0.069(3) 0.113(3) -0.011(3) 0.002(2) 0.025(2)
C15 0.060(2) 0.055(2) 0.064(2) 0.0049(17) 0.0145(16) -0.0042(18)
C16 0.082(3) 0.074(3) 0.089(3) -0.013(2) 0.053(2) -0.002(2)
C17 0.0365(12) 0.0295(14) 0.0239(10) 0.0052(10) 0.0019(9) -0.0045(11)
C18 0.0295(11) 0.0304(14) 0.0314(11) 0.0031(11) -0.0024(9) 0.0002(11)
C19 0.0354(12) 0.0242(13) 0.0231(10) -0.0012(9) -0.0003(9) -0.0023(10)
C20 0.0259(10) 0.0300(14) 0.0218(10) -0.0010(10) 0.0004(8) 0.0018(10)
C21 0.0383(12) 0.0333(15) 0.0286(11) -0.0025(11) 0.0080(9) 0.0017(12)
C22 0.0333(12) 0.062(2) 0.0504(15) -0.0049(15) 0.0045(11) 0.0069(14)
C23 0.063(2) 0.087(3) 0.077(2) -0.024(2) 0.0100(18) 0.027(2)
C24 0.0514(17) 0.086(3) 0.0510(17) -0.0037(18) 0.0193(14) -0.0117(19)
C25 0.0352(12) 0.059(2) 0.0374(12) 0.0080(13) 0.0084(10) 0.0032(13)
C26 0.0538(15) 0.0273(14) 0.0323(12) -0.0005(10) 0.0136(11) -0.0018(12)
C27 0.066(2) 0.060(3) 0.098(3) 0.002(2) 0.039(2) -0.018(2)
C28 0.092(3) 0.0402(19) 0.0391(14) 0.0087(14) 0.0069(16) 0.0069(19)
C29 0.0465(15) 0.0310(16) 0.0645(18) -0.0083(14) 0.0176(14) 0.0018(13)
C30 0.108(3) 0.051(2) 0.067(2) 0.0094(18) 0.008(2) -0.022(2)
C31 0.056(2) 0.078(3) 0.185(5) -0.069(4) 0.047(3) -0.005(2)
C32 0.083(2) 0.049(2) 0.070(2) -0.0243(18) 0.0290(19) -0.005(2)

loop_
_atom_type_symbol
_atom_type_description
_atom_type_scat_dispersion_real
_atom_type_scat_dispersion_imag
_atom_type_scat_source
C C 0.0181 0.0091 'International Tables Vol C Tables 4.2.6.8 and 6.1.1.4'
H H 0.0000 0.0000 'International Tables Vol C Tables 4.2.6.8 and 6.1.1.4'
N N 0.0311 0.0180 'International Tables Vol C Tables 4.2.6.8 and 6.1.1.4'
O O 0.0492 0.0322 'International Tables Vol C Tables 4.2.6.8 and 6.1.1.4'

loop_
_geom_angle_atom_site_label_1
_geom_angle_atom_site_label_2
_geom_angle_atom_site_label_3
_geom_angle
_geom_angle_site_symmetry_1
_geom_angle_site_symmetry_3
_geom_angle_publ_flag
C5 O5 C13 121.0(2) . . ?
C21 O10 C29 122.7(2) . . ?
C3 N2 C2 119.89(19) . . ?
C3 N3 N4 118.2(2) . . ?
C3 N3 C9 120.9(2) . . ?
N4 N3 C9 117.2(2) . . ?
C4 N4 N3 119.0(2) . . ?
C4 N5 N6 118.2(2) . . ?
C4 N5 C10 120.5(2) . . ?
N6 N5 C10 117.6(2) . . ?
C5 N6 N5 120.18(19) . . ?
C19 N8 C18 117.83(18) . . ?
C19 N9 N10 118.79(19) . . ?
C19 N9 C25 121.1(2) . . ?
N10 N9 C25 117.46(19) . . ?
C20 N10 N9 119.17(19) . . ?
C20 N11 N12 118.5(2) . . ?
C20 N11 C26 121.1(2) . . ?
N12 N11 C26 118.24(19) . . ?
C21 N12 N11 120.89(19) . . ?
O1 C1 N1 121.8(2) . . ?
O1 C1 C2 120.5(2) . . ?
N1 C1 C2 117.64(19) . . ?
N2 C2 C1 112.1(2) . . ?
N2 C2 C6 108.54(19) . . ?
C1 C2 C6 113.8(2) . . ?
O2 C3 N2 122.7(2) . . ?
O2 C3 N3 120.7(2) . . ?
N2 C3 N3 116.6(2) . . ?
O3 C4 N4 122.0(2) . . ?
O3 C4 N5 122.8(2) . . ?
N4 C4 N5 115.2(2) . . ?
O4 C5 O5 126.6(3) . . ?
O4 C5 N6 125.0(2) . . ?
O5 C5 N6 108.5(2) . . ?
C8 C6 C7 110.1(3) . . ?
C8 C6 C2 109.4(3) . . ?
C7 C6 C2 112.9(2) . . ?
N5 C10 C11 112.2(3) . . ?
N5 C10 C12 109.8(2) . . ?
C11 C10 C12 112.3(3) . . ?
O5 C13 C15 109.0(3) . . ?
O5 C13 C14 101.7(3) . . ?
C15 C13 C14 110.9(3) . . ?
O5 C13 C16 110.6(3) . . ?
C15 C13 C16 112.0(3) . . ?
C14 C13 C16 112.2(3) . . ?
O6 C17 N7 122.1(2) . . ?
O6 C17 C18 119.1(2) . . ?
N7 C17 C18 118.7(2) . . ?
N8 C18 C17 113.0(2) . . ?
N8 C18 C22 112.5(2) . . ?
C17 C18 C22 109.0(2) . . ?
O7 C19 N8 122.8(2) . . ?
O7 C19 N9 120.0(2) . . ?
N8 C19 N9 117.18(19) . . ?
O8 C20 N10 122.9(2) . . ?
O8 C20 N11 122.4(2) . . ?
N10 C20 N11 114.6(2) . . ?
O9 C21 O10 126.8(3) . . ?
O9 C21 N12 125.4(2) . . ?
O10 C21 N12 107.8(2) . . ?
C23 C22 C24 113.1(3) . . ?
C23 C22 C18 111.5(3) . . ?
C24 C22 C18 112.9(3) . . ?
N11 C26 C27 111.3(3) . . ?
N11 C26 C28 109.3(2) . . ?
C27 C26 C28 112.8(3) . . ?
O10 C29 C31 109.8(3) . . ?
O10 C29 C32 102.7(3) . . ?
C31 C29 C32 111.7(3) . . ?
O10 C29 C30 108.3(3) . . ?
C31 C29 C30 113.7(4) . . ?
C32 C29 C30 110.0(3) . . ?

loop_
_geom_bond_atom_site_label_1
_geom_bond_atom_site_label_2
_geom_bond_distance
_geom_bond_site_symmetry_2
_geom_bond_publ_flag
O1 C1 1.229(3) . ?
O2 C3 1.230(3) . ?
O3 C4 1.233(3) . ?
O4 C5 1.215(3) . ?
O5 C5 1.338(3) . ?
O5 C13 1.476(4) . ?
O6 C17 1.229(3) . ?
O7 C19 1.223(3) . ?
O8 C20 1.233(3) . ?
O9 C21 1.216(3) . ?
O10 C21 1.333(3) . ?
O10 C29 1.454(4) . ?
N1 C1 1.323(4) . ?
N2 C3 1.354(3) . ?
N2 C2 1.453(3) . ?
N3 C3 1.367(3) . ?
N3 N4 1.389(3) . ?
N3 C9 1.443(4) . ?
N4 C4 1.362(3) . ?
N5 C4 1.375(3) . ?
N5 N6 1.389(3) . ?
N5 C10 1.472(4) . ?
N6 C5 1.352(3) . ?
N7 C17 1.325(4) . ?
N8 C19 1.356(3) . ?
N8 C18 1.458(3) . ?
N9 C19 1.368(3) . ?
N9 N10 1.392(3) . ?
N9 C25 1.446(3) . ?
N10 C20 1.367(3) . ?
N11 C20 1.370(3) . ?
N11 N12 1.386(3) . ?
N11 C26 1.472(3) . ?
N12 C21 1.359(3) . ?
C1 C2 1.530(4) . ?
C2 C6 1.534(4) . ?
C6 C8 1.524(5) . ?
C6 C7 1.527(4) . ?
C10 C11 1.507(4) . ?
C10 C12 1.515(4) . ?
C13 C15 1.505(5) . ?
C13 C14 1.520(5) . ?
C13 C16 1.525(5) . ?
C17 C18 1.521(4) . ?
C18 C22 1.540(4) . ?
C22 C23 1.506(5) . ?
C22 C24 1.520(5) . ?
C26 C27 1.511(5) . ?
C26 C28 1.524(4) . ?
C29 C31 1.504(5) . ?
C29 C32 1.517(5) . ?
C29 C30 1.518(5) . ?
